data_4060700
_journal_name_full Organometallics
_journal_year 2003
_chemical_formula_sum 'C43 H52 N4 O2 Ru'
_chemical_formula_weight 757.96
_space_group_IT_number 61
_symmetry_cell_setting monoclinic
_symmetry_space_group_name_Hall '-P 2ac 2ab'
_symmetry_space_group_name_H-M 'P b c a'
_cell_angle_alpha 90.00
_cell_angle_beta 90.00
_cell_angle_gamma 90.00
_cell_formula_units_Z 8
_cell_length_a 17.1940(2)
_cell_length_b 19.3610(2)
_cell_length_c 23.1920(2)
_cell_measurement_temperature 150(2)
_cell_volume 7720.46(14)
_diffrn_ambient_temperature 150(2)
_exptl_crystal_density_diffrn 1.304
_cod_depositor_comments
;
The following automatic conversions were performed:
'_symmetry_cell_setting' value 'Monoclinic' changed to 'monoclinic'
according to '/home/saulius/struct/CIF-dictionaries/cif_core.dic'
dictionary named 'cif_core.dic' version 2.4.1 from 2010-06-29.

Automatic conversion script
Id: cif_fix_enum 1527 2010-12-29 10:47:43Z saulius 
;
_cod_database_code 4060700

loop_
_symmetry_equiv_pos_as_xyz
'x, y, z'
'-x+1/2, -y, z+1/2'
'x+1/2, -y+1/2, -z'
'-x, y+1/2, -z+1/2'
'-x, -y, -z'
'x-1/2, y, -z-1/2'
'-x-1/2, y-1/2, z'
'x, -y-1/2, z-1/2'

loop_
_atom_site_label
_atom_site_type_symbol
_atom_site_fract_x
_atom_site_fract_y
_atom_site_fract_z
_atom_site_U_iso_or_equiv
_atom_site_adp_type
_atom_site_occupancy
_atom_site_symmetry_multiplicity
_atom_site_calc_flag
_atom_site_refinement_flags
_atom_site_disorder_assembly
_atom_site_disorder_group
Ru1 Ru 0.879972(10) -0.148502(9) 0.164663(8) 0.02642(7) Uani 1 1 d D . .
O1 O 0.71416(13) -0.12461(13) 0.13614(15) 0.0932(9) Uani 1 1 d . . .
O2 O 0.99527(12) -0.16483(11) 0.17543(12) 0.0738(8) Uani 1 1 d . . .
N1 N 0.82821(12) -0.28477(10) 0.22253(8) 0.0333(5) Uani 1 1 d . . .
N2 N 0.88989(11) -0.30799(10) 0.14480(9) 0.0313(4) Uani 1 1 d . . .
N3 N 0.93233(13) 0.00077(10) 0.19438(9) 0.0383(5) Uani 1 1 d . . .
N4 N 0.89570(14) -0.00484(10) 0.10647(9) 0.0425(6) Uani 1 1 d . . .
C1 C 0.86449(13) -0.25340(12) 0.17742(10) 0.0273(5) Uani 1 1 d . . .
C2 C 0.83130(16) -0.35609(13) 0.21813(12) 0.0415(6) Uani 1 1 d . . .
H2C H 0.8100 -0.3885 0.2445 0.050 Uiso 1 1 calc R . .
C3 C 0.86986(16) -0.37066(13) 0.16976(11) 0.0414(6) Uani 1 1 d . . .
H3 H 0.8814 -0.4154 0.1552 0.050 Uiso 1 1 calc R . .
C4 C 0.79523(14) -0.24773(12) 0.27051(10) 0.0332(5) Uani 1 1 d . . .
C5 C 0.71553(14) -0.23539(13) 0.27156(11) 0.0386(6) Uani 1 1 d . . .
C6 C 0.68541(16) -0.19895(14) 0.31817(12) 0.0446(7) Uani 1 1 d . . .
H6 H 0.6311 -0.1903 0.3198 0.054 Uiso 1 1 calc R . .
C7 C 0.73265(16) -0.17488(14) 0.36223(12) 0.0431(6) Uani 1 1 d . . .
C8 C 0.81175(15) -0.18858(13) 0.35974(11) 0.0398(6) Uani 1 1 d . . .
H8 H 0.8443 -0.1726 0.3900 0.048 Uiso 1 1 calc R . .
C9 C 0.84483(14) -0.22510(13) 0.31413(11) 0.0341(5) Uani 1 1 d . . .
C10 C 0.66342(16) -0.25986(17) 0.22349(13) 0.0536(8) Uani 1 1 d . . .
H10A H 0.6848 -0.2448 0.1864 0.080 Uiso 1 1 calc R . .
H10B H 0.6113 -0.2403 0.2286 0.080 Uiso 1 1 calc R . .
H10C H 0.6603 -0.3104 0.2242 0.080 Uiso 1 1 calc R . .
C11 C 0.6980(2) -0.13384(17) 0.41144(14) 0.0618(9) Uani 1 1 d . . .
H11A H 0.7394 -0.1203 0.4383 0.093 Uiso 1 1 calc R . .
H11B H 0.6596 -0.1622 0.4318 0.093 Uiso 1 1 calc R . .
H11C H 0.6726 -0.0924 0.3962 0.093 Uiso 1 1 calc R . .
C12 C 0.93128(15) -0.23765(16) 0.31164(12) 0.0475(7) Uani 1 1 d . . .
H12A H 0.9413 -0.2874 0.3100 0.071 Uiso 1 1 calc R . .
H12B H 0.9559 -0.2182 0.3461 0.071 Uiso 1 1 calc R . .
H12C H 0.9528 -0.2155 0.2772 0.071 Uiso 1 1 calc R . .
C13 C 0.93880(14) -0.30090(12) 0.09481(10) 0.0314(5) Uani 1 1 d . . .
C14 C 1.01825(15) -0.31503(12) 0.10104(11) 0.0370(6) Uani 1 1 d . . .
C15 C 1.06597(15) -0.30523(14) 0.05370(12) 0.0433(6) Uani 1 1 d . . .
H15 H 1.1200 -0.3147 0.0573 0.052 Uiso 1 1 calc R . .
C16 C 1.03750(16) -0.28198(14) 0.00092(12) 0.0454(7) Uani 1 1 d . . .
C17 C 0.95824(16) -0.27042(13) -0.00374(11) 0.0411(6) Uani 1 1 d . . .
H17 H 0.9378 -0.2557 -0.0398 0.049 Uiso 1 1 calc R . .
C18 C 0.90738(15) -0.27955(13) 0.04256(11) 0.0355(6) Uani 1 1 d . . .
C19 C 1.05137(17) -0.33916(14) 0.15801(11) 0.0456(7) Uani 1 1 d . . .
H19A H 1.0359 -0.3872 0.1649 0.068 Uiso 1 1 calc R . .
H19B H 1.0315 -0.3099 0.1891 0.068 Uiso 1 1 calc R . .
H19C H 1.1082 -0.3361 0.1569 0.068 Uiso 1 1 calc R . .
C20 C 1.0916(2) -0.26874(19) -0.04905(14) 0.0650(9) Uani 1 1 d . . .
H20A H 1.1243 -0.2285 -0.0405 0.097 Uiso 1 1 calc R . .
H20B H 1.0610 -0.2597 -0.0839 0.097 Uiso 1 1 calc R . .
H20C H 1.1246 -0.3093 -0.0552 0.097 Uiso 1 1 calc R . .
C21 C 0.82169(15) -0.26572(15) 0.03534(12) 0.0461(7) Uani 1 1 d . . .
H21A H 0.7919 -0.3006 0.0566 0.069 Uiso 1 1 calc R . .
H21B H 0.8081 -0.2678 -0.0057 0.069 Uiso 1 1 calc R . .
H21C H 0.8094 -0.2197 0.0504 0.069 Uiso 1 1 calc R . .
C22 C 0.90418(15) -0.04466(12) 0.15473(10) 0.0334(5) Uani 1 1 d . . .
C23 C 0.94056(19) 0.06662(14) 0.17137(13) 0.0540(8) Uani 1 1 d . . .
H23 H 0.9588 0.1066 0.1909 0.065 Uiso 1 1 calc R . .
C24 C 0.9179(2) 0.06282(14) 0.11679(13) 0.0563(8) Uani 1 1 d . . .
H24 H 0.9171 0.0997 0.0898 0.068 Uiso 1 1 calc R . .
C25 C 0.94845(15) -0.01547(12) 0.25387(11) 0.0357(6) Uani 1 1 d . . .
C26 C 0.88685(15) -0.01607(13) 0.29270(11) 0.0383(6) Uani 1 1 d . . .
C27 C 0.9039(2) -0.02859(14) 0.35011(13) 0.0512(7) Uani 1 1 d . . .
H27 H 0.8626 -0.0286 0.3774 0.061 Uiso 1 1 calc R . .
C28 C 0.9781(2) -0.04104(15) 0.36906(14) 0.0625(9) Uani 1 1 d . . .
C29 C 1.0379(2) -0.04177(15) 0.32900(17) 0.0667(10) Uani 1 1 d . . .
H29 H 1.0893 -0.0514 0.3416 0.080 Uiso 1 1 calc R . .
C30 C 1.02455(16) -0.02869(14) 0.27053(15) 0.0513(8) Uani 1 1 d . . .
C31 C 0.80501(17) -0.00276(18) 0.27388(13) 0.0582(8) Uani 1 1 d . . .
H31A H 0.8022 0.0421 0.2544 0.087 Uiso 1 1 calc R . .
H31B H 0.7708 -0.0025 0.3077 0.087 Uiso 1 1 calc R . .
H31C H 0.7884 -0.0392 0.2473 0.087 Uiso 1 1 calc R . .
C32 C 0.9954(3) -0.0514(2) 0.43256(17) 0.1133(18) Uani 1 1 d . . .
H32A H 1.0466 -0.0730 0.4369 0.170 Uiso 1 1 calc R . .
H32B H 0.9556 -0.0813 0.4496 0.170 Uiso 1 1 calc R . .
H32C H 0.9952 -0.0066 0.4522 0.170 Uiso 1 1 calc R . .
C33 C 1.08973(19) -0.0292(2) 0.22656(19) 0.0849(13) Uani 1 1 d . . .
H33A H 1.0737 -0.0561 0.1928 0.127 Uiso 1 1 calc R . .
H33B H 1.1362 -0.0501 0.2437 0.127 Uiso 1 1 calc R . .
H33C H 1.1014 0.0183 0.2148 0.127 Uiso 1 1 calc R . .
C34 C 0.86835(17) -0.03121(13) 0.05197(11) 0.0408(6) Uani 1 1 d . . .
C35 C 0.79310(18) -0.01651(14) 0.03412(12) 0.0482(7) Uani 1 1 d . . .
C36 C 0.76769(19) -0.04421(15) -0.01743(12) 0.0528(8) Uani 1 1 d . . .
H36 H 0.7160 -0.0352 -0.0297 0.063 Uiso 1 1 calc R . .
C37 C 0.81543(18) -0.08487(14) -0.05186(12) 0.0464(7) Uani 1 1 d . . .
C38 C 0.89052(17) -0.09703(13) -0.03307(11) 0.0437(7) Uani 1 1 d . . .
H38 H 0.9240 -0.1240 -0.0566 0.052 Uiso 1 1 calc R . .
C39 C 0.91904(16) -0.07156(13) 0.01883(11) 0.0406(6) Uani 1 1 d . . .
C40 C 0.7390(2) 0.02710(17) 0.07066(13) 0.0650(9) Uani 1 1 d . . .
H40A H 0.7362 0.0077 0.1096 0.098 Uiso 1 1 calc R . .
H40B H 0.6870 0.0273 0.0534 0.098 Uiso 1 1 calc R . .
H40C H 0.7589 0.0745 0.0726 0.098 Uiso 1 1 calc R . .
C41 C 0.7868(2) -0.11542(17) -0.10793(13) 0.0613(9) Uani 1 1 d . . .
H41A H 0.7807 -0.1655 -0.1036 0.092 Uiso 1 1 calc R . .
H41B H 0.8245 -0.1058 -0.1386 0.092 Uiso 1 1 calc R . .
H41C H 0.7365 -0.0948 -0.1180 0.092 Uiso 1 1 calc R . .
C42 C 1.00063(17) -0.08701(15) 0.03858(12) 0.0492(7) Uani 1 1 d . . .
H42A H 0.9988 -0.1163 0.0730 0.074 Uiso 1 1 calc R . .
H42B H 1.0274 -0.0437 0.0477 0.074 Uiso 1 1 calc R . .
H42C H 1.0288 -0.1111 0.0078 0.074 Uiso 1 1 calc R . .
C43 C 0.77901(17) -0.13427(14) 0.14829(15) 0.0498(7) Uani 1 1 d D . .
H1 H 0.8480(16) -0.130(2) 0.2278(7) 0.157(19) Uiso 1 1 d D . .
H2 H 0.8783(19) -0.166(4) 0.0958(11) 0.33(5) Uiso 1 1 d D . .

loop_
_atom_site_aniso_label
_atom_site_aniso_U_11
_atom_site_aniso_U_22
_atom_site_aniso_U_33
_atom_site_aniso_U_23
_atom_site_aniso_U_13
_atom_site_aniso_U_12
Ru1 0.02766(11) 0.02260(10) 0.02899(11) -0.00104(7) 0.00348(8) -0.00062(7)
O1 0.0407(14) 0.0617(15) 0.177(3) 0.0271(17) -0.0251(16) 0.0014(11)
O2 0.0326(11) 0.0421(12) 0.147(2) -0.0226(13) -0.0145(13) 0.0011(9)
N1 0.0361(11) 0.0292(11) 0.0346(11) 0.0022(9) 0.0021(9) -0.0055(9)
N2 0.0361(11) 0.0238(10) 0.0340(11) -0.0005(8) -0.0012(9) -0.0011(8)
N3 0.0489(13) 0.0251(11) 0.0409(12) -0.0038(9) 0.0123(10) -0.0071(9)
N4 0.0642(15) 0.0252(11) 0.0383(12) 0.0019(9) 0.0150(11) -0.0014(10)
C1 0.0267(12) 0.0275(12) 0.0277(12) 0.0011(9) -0.0018(9) -0.0025(9)
C2 0.0508(16) 0.0274(13) 0.0464(16) 0.0065(11) 0.0020(13) -0.0099(12)
C3 0.0533(17) 0.0223(12) 0.0487(16) -0.0012(11) -0.0043(13) -0.0034(11)
C4 0.0368(13) 0.0284(12) 0.0346(14) 0.0037(10) 0.0050(11) -0.0045(10)
C5 0.0331(13) 0.0408(15) 0.0418(15) 0.0091(12) 0.0035(11) -0.0091(11)
C6 0.0309(14) 0.0455(16) 0.0574(18) 0.0080(14) 0.0092(13) -0.0005(12)
C7 0.0447(16) 0.0377(14) 0.0469(16) 0.0039(12) 0.0132(13) 0.0003(12)
C8 0.0445(15) 0.0371(15) 0.0376(14) 0.0030(12) 0.0023(12) -0.0035(12)
C9 0.0323(13) 0.0343(13) 0.0358(13) 0.0058(11) 0.0016(11) -0.0018(10)
C10 0.0363(15) 0.070(2) 0.0542(18) 0.0051(15) -0.0026(14) -0.0138(14)
C11 0.065(2) 0.059(2) 0.061(2) -0.0068(16) 0.0183(17) 0.0073(16)
C12 0.0369(15) 0.0621(19) 0.0434(16) -0.0042(14) -0.0033(13) 0.0044(13)
C13 0.0362(13) 0.0251(12) 0.0328(13) -0.0061(10) -0.0001(11) -0.0009(10)
C14 0.0389(14) 0.0283(13) 0.0437(15) -0.0078(11) -0.0039(12) 0.0006(11)
C15 0.0332(14) 0.0415(15) 0.0553(17) -0.0093(13) 0.0017(13) 0.0046(11)
C16 0.0462(16) 0.0450(16) 0.0450(16) -0.0084(13) 0.0065(13) -0.0005(12)
C17 0.0470(16) 0.0430(15) 0.0331(14) -0.0036(12) 0.0000(12) 0.0031(12)
C18 0.0384(13) 0.0324(13) 0.0359(14) -0.0051(11) -0.0034(11) 0.0026(11)
C19 0.0440(16) 0.0421(16) 0.0506(17) -0.0010(12) -0.0111(13) 0.0053(12)
C20 0.0580(19) 0.082(2) 0.055(2) -0.0060(18) 0.0198(17) -0.0013(17)
C21 0.0411(15) 0.0565(18) 0.0408(16) 0.0017(13) -0.0069(13) 0.0041(13)
C22 0.0375(13) 0.0255(12) 0.0373(14) -0.0012(10) 0.0098(11) -0.0005(10)
C23 0.081(2) 0.0262(14) 0.0552(19) -0.0050(12) 0.0228(16) -0.0119(14)
C24 0.093(2) 0.0266(14) 0.0489(18) 0.0040(13) 0.0235(17) -0.0040(15)
C25 0.0397(14) 0.0250(13) 0.0424(15) -0.0083(10) 0.0031(12) -0.0049(10)
C26 0.0436(15) 0.0296(13) 0.0416(15) -0.0056(11) 0.0034(12) -0.0034(11)
C27 0.075(2) 0.0346(15) 0.0442(16) -0.0039(13) 0.0041(15) -0.0086(14)
C28 0.098(3) 0.0334(16) 0.056(2) -0.0027(14) -0.026(2) -0.0066(17)
C29 0.066(2) 0.0354(17) 0.099(3) -0.0175(17) -0.045(2) 0.0014(15)
C30 0.0382(15) 0.0338(15) 0.082(2) -0.0219(15) -0.0017(15) -0.0045(12)
C31 0.0420(16) 0.075(2) 0.0576(19) -0.0088(16) 0.0101(15) 0.0122(15)
C32 0.197(5) 0.069(3) 0.075(3) 0.006(2) -0.064(3) -0.012(3)
C33 0.0393(17) 0.078(2) 0.138(4) -0.045(2) 0.020(2) -0.0119(17)
C34 0.0626(18) 0.0273(13) 0.0326(14) 0.0061(10) 0.0120(13) 0.0034(12)
C35 0.069(2) 0.0357(15) 0.0400(15) 0.0098(12) 0.0132(14) 0.0154(14)
C36 0.0643(19) 0.0497(18) 0.0444(17) 0.0156(14) 0.0033(14) 0.0152(15)
C37 0.0643(19) 0.0366(15) 0.0384(15) 0.0088(12) 0.0067(14) 0.0044(13)
C38 0.0612(19) 0.0338(14) 0.0360(14) 0.0033(11) 0.0165(13) 0.0022(12)
C39 0.0545(16) 0.0297(13) 0.0376(14) 0.0056(11) 0.0144(13) -0.0005(12)
C40 0.079(2) 0.0575(19) 0.0582(19) 0.0055(16) 0.0164(17) 0.0309(17)
C41 0.080(2) 0.061(2) 0.0423(17) 0.0052(15) -0.0029(16) 0.0066(18)
C42 0.0547(17) 0.0471(17) 0.0458(16) -0.0028(13) 0.0151(14) -0.0041(13)
C43 0.0390(16) 0.0304(15) 0.080(2) 0.0050(14) -0.0054(15) 0.0000(11)

loop_
_geom_bond_atom_site_label_1
_geom_bond_atom_site_label_2
_geom_bond_distance
_geom_bond_site_symmetry_2
_geom_bond_publ_flag
Ru1 C43 1.798(3) . ?
Ru1 O2 2.023(2) . ?
Ru1 C22 2.066(2) . ?
Ru1 C1 2.069(2) . ?
O1 C43 1.165(3) . ?
N1 C1 1.361(3) . ?
N1 C2 1.386(3) . ?
N1 C4 1.440(3) . ?
N2 C1 1.371(3) . ?
N2 C3 1.388(3) . ?
N2 C13 1.439(3) . ?
N3 C22 1.361(3) . ?
N3 C23 1.389(3) . ?
N3 C25 1.442(3) . ?
N4 C22 1.367(3) . ?
N4 C24 1.385(3) . ?
N4 C34 1.442(3) . ?
C2 C3 1.333(4) . ?
C4 C5 1.391(3) . ?
C4 C9 1.394(3) . ?
C5 C6 1.391(4) . ?
C5 C10 1.507(4) . ?
C6 C7 1.386(4) . ?
C7 C8 1.387(4) . ?
C7 C11 1.513(4) . ?
C8 C9 1.394(4) . ?
C9 C12 1.507(4) . ?
C13 C18 1.390(3) . ?
C13 C14 1.401(3) . ?
C14 C15 1.384(4) . ?
C14 C19 1.513(4) . ?
C15 C16 1.393(4) . ?
C16 C17 1.385(4) . ?
C16 C20 1.508(4) . ?
C17 C18 1.396(4) . ?
C18 C21 1.507(4) . ?
C23 C24 1.326(4) . ?
C25 C30 1.388(4) . ?
C25 C26 1.390(4) . ?
C26 C27 1.385(4) . ?
C26 C31 1.496(4) . ?
C27 C28 1.371(5) . ?
C28 C29 1.386(5) . ?
C28 C32 1.516(5) . ?
C29 C30 1.398(5) . ?
C30 C33 1.515(4) . ?
C34 C35 1.388(4) . ?
C34 C39 1.400(4) . ?
C35 C36 1.381(4) . ?
C35 C40 1.515(4) . ?
C36 C37 1.390(4) . ?
C37 C38 1.383(4) . ?
C37 C41 1.511(4) . ?
C38 C39 1.390(4) . ?
C39 C42 1.506(4) . ?
